data_4125789
loop_
_publ_author_name
'Ro\,sca, Drago\,s-Adrian'
'Radkowski, Karin'
'Wolf, Larry M.'
'Wagh, Minal'
'Goddard, Richard'
'Thiel, Walter'
'F\"urstner, Alois'

_publ_section_title
;
 Ruthenium-Catalyzed Alkyne trans-Hydrometalation: Mechanistic Insights
 and Preparative Implications.
;
_journal_issue 6
_journal_name_full 'Journal of the American Chemical Society'
_journal_page_first 2443
_journal_page_last 2455
_journal_paper_doi 10.1021/jacs.6b12517
_journal_volume 139
_journal_year 2017
_chemical_compound_source pentane
_chemical_formula_moiety 'C19 H28 Cl F6 O P Ru'
_chemical_formula_sum 'C19 H28 Cl F6 O P Ru'
_chemical_formula_weight 553.90
_chemical_name_systematic
;
 pentamethylcyclopentadienyl-chloro-trimethylphosphine-1,1,1-
 trifluoro-2-hydroxy-2(trifluoromethyl)-3-pentyne-ruthenium(ii)
;
_space_group_crystal_system monoclinic
_space_group_IT_number 14
_space_group_name_Hall '-P 2ybc'
_space_group_name_H-M_alt 'P 1 21/c 1'
_symmetry_space_group_name_Hall '-P 2ybc'
_symmetry_space_group_name_H-M 'P 1 21/c 1'
_atom_sites_solution_hydrogens mixed
_atom_sites_solution_primary direct
_atom_sites_solution_secondary difmap
_audit_block_code ROD-RA-223_100K_9479
_audit_creation_date 2015-06-18
_audit_creation_method SHELXL-2014/7
_cell_angle_alpha 90
_cell_angle_beta 95.953(10)
_cell_angle_gamma 90
_cell_formula_units_Z 4
_cell_length_a 15.146(8)
_cell_length_b 8.397(5)
_cell_length_c 17.685(10)
_cell_measurement_reflns_used 9920
_cell_measurement_temperature 100(2)
_cell_measurement_theta_max 32.0700
_cell_measurement_theta_min 2.3157
_cell_volume 2237(2)
_computing_cell_refinement 'SAINT software (Bruker AXS, 2004)'
_computing_data_collection 'APEX2 (Bruker AXS, 2005-2013)'
_computing_data_reduction 'SAINT software (Bruker AXS, 2004)'
_computing_molecular_graphics 'DIAMOND (Crystal Impact GbR, 1997-2014)'
_computing_structure_refinement 'SHELXL (G. M. Sheldrick, 2013)'
_computing_structure_solution 'SHELXT (G. M. Sheldrick, 2015)'
_diffrn_ambient_temperature 100(2)
_diffrn_detector_area_resol_mean 66.67
_diffrn_measured_fraction_theta_full 0.999
_diffrn_measured_fraction_theta_max 0.995
_diffrn_measurement_device_type 'Bruker-AXS Kappa Mach3 APEX-II'
_diffrn_measurement_method 'CCD \f- and \w-scans'
_diffrn_radiation_monochromator 'Incoatec Helios mirrors'
_diffrn_radiation_source 1\mS
_diffrn_radiation_type Mo-K\a
_diffrn_radiation_wavelength 0.71073
_diffrn_reflns_av_R_equivalents 0.0399
_diffrn_reflns_av_unetI/netI 0.0221
_diffrn_reflns_Laue_measured_fraction_full 0.999
_diffrn_reflns_Laue_measured_fraction_max 0.995
_diffrn_reflns_limit_h_max 22
_diffrn_reflns_limit_h_min -22
_diffrn_reflns_limit_k_max 12
_diffrn_reflns_limit_k_min -12
_diffrn_reflns_limit_l_max 26
_diffrn_reflns_limit_l_min -26
_diffrn_reflns_number 66187
_diffrn_reflns_point_group_measured_fraction_full 0.999
_diffrn_reflns_point_group_measured_fraction_max 0.995
_diffrn_reflns_theta_full 25.242
_diffrn_reflns_theta_max 32.206
_diffrn_reflns_theta_min 2.688
_exptl_absorpt_coefficient_mu 0.949
_exptl_absorpt_correction_T_max 0.94420
_exptl_absorpt_correction_T_min 0.89128
_exptl_absorpt_correction_type gaussian
_exptl_absorpt_process_details 'SADABS (Bruker AXS, 2012)'
_exptl_crystal_colour red
_exptl_crystal_density_diffrn 1.645
_exptl_crystal_description prism
_exptl_crystal_F_000 1120
_exptl_crystal_size_max 0.12
_exptl_crystal_size_mid 0.08
_exptl_crystal_size_min 0.07
_refine_diff_density_max 3.411
_refine_diff_density_min -1.461
_refine_diff_density_rms 0.109
_refine_ls_extinction_method none
_refine_ls_goodness_of_fit_ref 1.144
_refine_ls_hydrogen_treatment mixed
_refine_ls_matrix_type full
_refine_ls_number_parameters 275
_refine_ls_number_reflns 7872
_refine_ls_number_restraints 0
_refine_ls_restrained_S_all 1.144
_refine_ls_R_factor_all 0.0420
_refine_ls_R_factor_gt 0.0355
_refine_ls_shift/su_max 0.002
_refine_ls_shift/su_mean 0.000
_refine_ls_structure_factor_coef Fsqd
_refine_ls_weighting_details 'w=1/[\s^2^(Fo^2^)+(0.0262P)^2^+4.5386P] where P=(Fo^2^+2Fc^2^)/3'
_refine_ls_weighting_scheme calc
_refine_ls_wR_factor_gt 0.0827
_refine_ls_wR_factor_ref 0.0856
_reflns_Friedel_coverage 0.000
_reflns_number_gt 6961
_reflns_number_total 7872
_reflns_threshold_expression 'I > 2\s(I)'
_cod_data_source_file ja6b12517_si_003.cif
_cod_data_source_block 16
_cod_database_code 4125789
_shelx_shelxl_version_number 2014/7
_shelx_space_group_comment
;
The symmetry employed for this shelxl refinement is uniquely defined
by the following loop, which should always be used as a source of
symmetry information in preference to the above space-group names.
They are only intended as comments.
;
_shelx_estimated_absorpt_t_min 0.817
_shelx_estimated_absorpt_t_max 0.936

loop_
_space_group_symop_operation_xyz
'x, y, z'
'-x, y+1/2, -z+1/2'
'-x, -y, -z'
'x, -y-1/2, z-1/2'

loop_
_atom_site_label
_atom_site_type_symbol
_atom_site_fract_x
_atom_site_fract_y
_atom_site_fract_z
_atom_site_U_iso_or_equiv
_atom_site_adp_type
_atom_site_occupancy
_atom_site_site_symmetry_order
_atom_site_calc_flag
_atom_site_refinement_flags_posn
_atom_site_refinement_flags_adp
C1 C 0.29807(14) 0.5876(3) 0.32867(12) 0.0162(4) Uani 1 1 d . .
C2 C 0.30217(14) 0.7364(3) 0.32325(13) 0.0190(4) Uani 1 1 d . .
C3 C 0.33614(19) 0.8806(3) 0.28745(17) 0.0303(5) Uani 1 1 d . .
H3A H 0.2917 0.9188 0.2473 0.045 Uiso 1 1 calc R U
H3B H 0.3911 0.8544 0.2654 0.045 Uiso 1 1 calc R U
H3C H 0.3481 0.9639 0.3260 0.045 Uiso 1 1 calc R U
C4 C 0.32585(15) 0.4316(3) 0.29919(14) 0.0216(4) Uani 1 1 d . .
C5 C 0.3022(2) 0.4260(4) 0.21273(17) 0.0382(7) Uani 1 1 d . .
C6 C 0.42704(17) 0.4127(3) 0.31890(17) 0.0296(5) Uani 1 1 d . .
C7 C 0.10459(16) 0.7427(3) 0.22675(12) 0.0228(4) Uani 1 1 d . .
H7A H 0.1612 0.7656 0.2067 0.034 Uiso 1 1 calc R U
H7B H 0.0566 0.7990 0.1963 0.034 Uiso 1 1 calc R U
H7C H 0.0932 0.6278 0.2242 0.034 Uiso 1 1 calc R U
C8 C 0.11656(18) 1.0232(3) 0.31562(16) 0.0273(5) Uani 1 1 d . .
H8A H 0.1028 1.0737 0.3630 0.041 Uiso 1 1 calc R U
H8B H 0.0739 1.0589 0.2736 0.041 Uiso 1 1 calc R U
H8C H 0.1767 1.0529 0.3053 0.041 Uiso 1 1 calc R U
C9 C -0.00581(16) 0.7846(3) 0.34315(15) 0.0248(5) Uani 1 1 d . .
H9A H -0.0192 0.6711 0.3477 0.037 Uiso 1 1 calc R U
H9B H -0.0447 0.8307 0.3010 0.037 Uiso 1 1 calc R U
H9C H -0.0157 0.8392 0.3905 0.037 Uiso 1 1 calc R U
C10 C 0.32135(17) 0.7541(3) 0.49439(13) 0.0226(4) Uani 1 1 d . .
C11 C 0.24931(19) 0.8657(3) 0.49111(13) 0.0246(5) Uani 1 1 d . .
C12 C 0.17358(18) 0.7839(3) 0.51571(12) 0.0232(5) Uani 1 1 d . .
C13 C 0.19970(16) 0.6244(3) 0.53239(12) 0.0200(4) Uani 1 1 d . .
C14 C 0.28914(15) 0.6033(3) 0.51838(12) 0.0184(4) Uani 1 1 d . .
C15 C 0.41544(19) 0.7932(4) 0.48208(18) 0.0359(6) Uani 1 1 d . .
H15A H 0.4407 0.7056 0.4547 0.054 Uiso 1 1 calc R U
H15B H 0.4504 0.8083 0.5314 0.054 Uiso 1 1 calc R U
H15C H 0.4166 0.8912 0.4521 0.054 Uiso 1 1 calc R U
C16 C 0.2592(3) 1.0422(3) 0.48153(16) 0.0383(7) Uani 1 1 d . .
H16A H 0.2942 1.0632 0.4390 0.058 Uiso 1 1 calc R U
H16B H 0.2895 1.0877 0.5282 0.058 Uiso 1 1 calc R U
H16C H 0.2004 1.0908 0.4711 0.058 Uiso 1 1 calc R U
C17 C 0.0883(2) 0.8608(4) 0.53127(15) 0.0374(7) Uani 1 1 d . .
H17A H 0.0741 0.9471 0.4948 0.056 Uiso 1 1 calc R U
H17B H 0.0943 0.9041 0.5830 0.056 Uiso 1 1 calc R U
H17C H 0.0406 0.7815 0.5263 0.056 Uiso 1 1 calc R U
C18 C 0.14448(19) 0.4972(3) 0.56172(14) 0.0279(5) Uani 1 1 d . .
H18A H 0.0823 0.5313 0.5572 0.042 Uiso 1 1 calc R U
H18B H 0.1648 0.4766 0.6153 0.042 Uiso 1 1 calc R U
H18C H 0.1499 0.3997 0.5321 0.042 Uiso 1 1 calc R U
C19 C 0.34450(19) 0.4587(3) 0.53839(15) 0.0292(5) Uani 1 1 d . .
H19A H 0.3144 0.3643 0.5156 0.044 Uiso 1 1 calc R U
H19B H 0.3530 0.4465 0.5938 0.044 Uiso 1 1 calc R U
H19C H 0.4024 0.4706 0.5189 0.044 Uiso 1 1 calc R U
Cl1 Cl 0.11809(3) 0.44933(6) 0.37453(3) 0.01803(9) Uani 1 1 d . .
F1 F 0.21418(14) 0.4225(3) 0.19677(12) 0.0584(6) Uani 1 1 d . .
F2 F 0.33266(17) 0.5493(3) 0.17674(10) 0.0554(6) Uani 1 1 d . .
F3 F 0.33354(16) 0.2946(3) 0.18197(13) 0.0596(6) Uani 1 1 d . .
F4 F 0.47241(12) 0.5219(2) 0.28537(13) 0.0463(5) Uani 1 1 d . .
F5 F 0.45616(12) 0.2713(2) 0.29861(13) 0.0448(5) Uani 1 1 d . .
F6 F 0.44878(13) 0.4268(3) 0.39324(11) 0.0463(5) Uani 1 1 d . .
O1 O 0.28833(14) 0.2994(2) 0.33114(14) 0.0355(5) Uani 1 1 d . .
H1 H 0.233(3) 0.328(5) 0.344(2) 0.051(12) Uiso 1 1 d . .
P1 P 0.10966(4) 0.80869(7) 0.32494(3) 0.01629(10) Uani 1 1 d . .
Ru1 Ru 0.21329(2) 0.68055(2) 0.40767(2) 0.01249(4) Uani 1 1 d . .

loop_
_atom_site_aniso_label
_atom_site_aniso_U_11
_atom_site_aniso_U_22
_atom_site_aniso_U_33
_atom_site_aniso_U_23
_atom_site_aniso_U_13
_atom_site_aniso_U_12
C1 0.0148(9) 0.0177(9) 0.0166(8) -0.0006(7) 0.0046(7) -0.0008(7)
C2 0.0154(9) 0.0200(9) 0.0225(10) 0.0018(8) 0.0073(7) -0.0014(7)
C3 0.0300(13) 0.0210(11) 0.0429(15) 0.0065(10) 0.0180(11) -0.0028(10)
C4 0.0182(10) 0.0174(9) 0.0302(11) -0.0037(8) 0.0072(8) 0.0009(8)
C5 0.0401(16) 0.0426(16) 0.0321(13) -0.0173(12) 0.0049(12) 0.0117(13)
C6 0.0211(11) 0.0261(12) 0.0430(15) 0.0016(11) 0.0098(10) 0.0053(9)
C7 0.0243(11) 0.0287(11) 0.0149(9) 0.0026(8) -0.0013(8) -0.0010(9)
C8 0.0272(12) 0.0168(10) 0.0366(13) 0.0049(9) -0.0026(10) 0.0025(9)
C9 0.0172(10) 0.0270(11) 0.0305(12) -0.0029(9) 0.0031(8) 0.0025(8)
C10 0.0270(11) 0.0204(10) 0.0187(9) 0.0016(8) -0.0051(8) -0.0069(9)
C11 0.0433(14) 0.0136(9) 0.0153(9) -0.0013(7) -0.0050(9) -0.0014(9)
C12 0.0344(13) 0.0217(10) 0.0137(9) -0.0010(8) 0.0029(8) 0.0091(9)
C13 0.0282(11) 0.0185(9) 0.0131(8) 0.0009(7) 0.0018(8) 0.0011(8)
C14 0.0246(10) 0.0149(9) 0.0160(9) 0.0061(7) 0.0023(7) 0.0034(8)
C15 0.0282(13) 0.0377(15) 0.0390(15) 0.0097(12) -0.0097(11) -0.0151(11)
C16 0.074(2) 0.0137(10) 0.0250(12) -0.0005(9) -0.0072(13) -0.0040(12)
C17 0.0515(18) 0.0425(16) 0.0191(11) -0.0005(10) 0.0088(11) 0.0250(14)
C18 0.0343(13) 0.0295(12) 0.0204(10) 0.0040(9) 0.0061(9) -0.0043(10)
C19 0.0323(13) 0.0236(11) 0.0305(12) 0.0094(10) -0.0031(10) 0.0052(10)
Cl1 0.0178(2) 0.0144(2) 0.0224(2) -0.00332(17) 0.00405(17) -0.00372(17)
F1 0.0398(11) 0.0813(16) 0.0504(12) -0.0380(12) -0.0132(9) 0.0151(11)
F2 0.0821(16) 0.0626(14) 0.0240(8) 0.0014(9) 0.0168(9) 0.0144(12)
F3 0.0670(15) 0.0610(14) 0.0511(12) -0.0344(11) 0.0076(11) 0.0231(11)
F4 0.0240(8) 0.0394(10) 0.0791(14) 0.0093(10) 0.0221(9) 0.0000(7)
F5 0.0324(9) 0.0309(9) 0.0734(14) -0.0029(9) 0.0163(9) 0.0146(7)
F6 0.0345(10) 0.0571(12) 0.0449(10) -0.0010(9) -0.0065(8) 0.0180(9)
O1 0.0291(10) 0.0140(7) 0.0672(15) -0.0028(8) 0.0227(10) -0.0003(7)
P1 0.0162(2) 0.0156(2) 0.0167(2) 0.00089(18) 0.00041(18) 0.00153(19)
Ru1 0.01400(7) 0.00974(7) 0.01344(7) -0.00071(5) 0.00009(5) 0.00004(5)

loop_
_atom_type_symbol
_atom_type_description
_atom_type_scat_dispersion_real
_atom_type_scat_dispersion_imag
_atom_type_scat_source
C C 0.0033 0.0016 'International Tables Vol C Tables 4.2.6.8 and 6.1.1.4'
H H 0.0000 0.0000 'International Tables Vol C Tables 4.2.6.8 and 6.1.1.4'
Cl Cl 0.1484 0.1585 'International Tables Vol C Tables 4.2.6.8 and 6.1.1.4'
F F 0.0171 0.0103 'International Tables Vol C Tables 4.2.6.8 and 6.1.1.4'
O O 0.0106 0.0060 'International Tables Vol C Tables 4.2.6.8 and 6.1.1.4'
P P 0.1023 0.0942 'International Tables Vol C Tables 4.2.6.8 and 6.1.1.4'
Ru Ru -1.2594 0.8363 'International Tables Vol C Tables 4.2.6.8 and 6.1.1.4'

loop_
_exptl_crystal_face_index_h
_exptl_crystal_face_index_k
_exptl_crystal_face_index_l
_exptl_crystal_face_perp_dist
1.00 0.00 -2.00 0.0400
-1.00 0.00 2.00 0.0400
0.00 -3.00 -1.00 0.0350
0.00 3.00 1.00 0.0350
-1.00 0.00 0.00 0.0330
1.00 0.00 0.00 0.0790

loop_
_geom_angle_atom_site_label_1
_geom_angle_atom_site_label_2
_geom_angle_atom_site_label_3
_geom_angle
C2 C1 C4 146.3(2)
C2 C1 Ru1 74.01(14)
C4 C1 Ru1 139.56(16)
C1 C2 C3 150.2(2)
C1 C2 Ru1 72.07(14)
C3 C2 Ru1 137.74(18)
O1 C4 C1 114.67(19)
O1 C4 C5 108.5(2)
C1 C4 C5 109.4(2)
O1 C4 C6 105.3(2)
C1 C4 C6 108.8(2)
C5 C4 C6 110.2(2)
F2 C5 F1 107.8(3)
F2 C5 F3 107.1(3)
F1 C5 F3 106.6(3)
F2 C5 C4 113.5(3)
F1 C5 C4 109.6(2)
F3 C5 C4 112.0(3)
F4 C6 F6 107.2(3)
F4 C6 F5 107.2(2)
F6 C6 F5 107.0(2)
F4 C6 C4 112.2(2)
F6 C6 C4 110.7(2)
F5 C6 C4 112.4(2)
C11 C10 C14 107.9(2)
C11 C10 C15 125.5(2)
C14 C10 C15 126.3(2)
C11 C10 Ru1 69.48(13)
C14 C10 Ru1 73.08(13)
C15 C10 Ru1 127.32(18)
C10 C11 C12 107.6(2)
C10 C11 C16 124.4(3)
C12 C11 C16 126.6(3)
C10 C11 Ru1 72.34(13)
C12 C11 Ru1 73.31(13)
C16 C11 Ru1 130.59(17)
C13 C12 C11 107.4(2)
C13 C12 C17 126.6(2)
C11 C12 C17 125.4(2)
C13 C12 Ru1 73.58(13)
C11 C12 Ru1 68.56(13)
C17 C12 Ru1 129.70(18)
C14 C13 C12 109.4(2)
C14 C13 C18 123.9(2)
C12 C13 C18 126.7(2)
C14 C13 Ru1 70.89(12)
C12 C13 Ru1 69.86(12)
C18 C13 Ru1 126.64(16)
C13 C14 C10 107.6(2)
C13 C14 C19 125.7(2)
C10 C14 C19 125.8(2)
C13 C14 Ru1 72.89(13)
C10 C14 Ru1 69.45(12)
C19 C14 Ru1 131.26(17)
C8 P1 C7 102.32(12)
C8 P1 C9 101.05(12)
C7 P1 C9 100.89(12)
C8 P1 Ru1 118.74(9)
C7 P1 Ru1 115.08(9)
C9 P1 Ru1 116.11(9)
C1 Ru1 C2 33.92(8)
C1 Ru1 C11 125.36(10)
C2 Ru1 C11 100.55(10)
C1 Ru1 C10 95.95(10)
C2 Ru1 C10 87.10(10)
C11 Ru1 C10 38.19(10)
C1 Ru1 C12 158.68(9)
C2 Ru1 C12 138.35(10)
C11 Ru1 C12 38.13(10)
C10 Ru1 C12 62.91(10)
C1 Ru1 C14 100.10(9)
C2 Ru1 C14 111.31(9)
C11 Ru1 C14 63.12(9)
C10 Ru1 C14 37.46(8)
C12 Ru1 C14 61.89(9)
C1 Ru1 C13 132.43(8)
C2 Ru1 C13 146.69(9)
C11 Ru1 C13 62.22(9)
C10 Ru1 C13 61.50(9)
C12 Ru1 C13 36.56(8)
C14 Ru1 C13 36.22(9)
C1 Ru1 P1 99.87(7)
C2 Ru1 P1 83.79(7)
C11 Ru1 P1 101.77(7)
C10 Ru1 P1 135.88(7)
C12 Ru1 P1 97.80(7)
C14 Ru1 P1 159.69(6)
C13 Ru1 P1 125.93(7)
C1 Ru1 Cl1 86.15(7)
C2 Ru1 Cl1 113.53(7)
C11 Ru1 Cl1 145.92(7)
C10 Ru1 Cl1 139.57(6)
C12 Ru1 Cl1 107.93(7)
C14 Ru1 Cl1 102.32(6)
C13 Ru1 Cl1 87.57(6)
P1 Ru1 Cl1 82.69(4)

loop_
_geom_bond_atom_site_label_1
_geom_bond_atom_site_label_2
_geom_bond_distance
C1 C2 1.256(3)
C1 C4 1.486(3)
C1 Ru1 2.141(2)
C2 C3 1.483(3)
C2 Ru1 2.163(2)
C4 O1 1.393(3)
C4 C5 1.535(4)
C4 C6 1.544(4)
C5 F2 1.323(4)
C5 F1 1.334(4)
C5 F3 1.339(3)
C6 F4 1.323(3)
C6 F6 1.327(4)
C6 F5 1.329(3)
C7 P1 1.817(2)
C8 P1 1.813(3)
C9 P1 1.822(3)
C10 C11 1.435(4)
C10 C14 1.437(3)
C10 C15 1.500(4)
C10 Ru1 2.212(2)
C11 C12 1.442(4)
C11 C16 1.500(3)
C11 Ru1 2.174(2)
C12 C13 1.419(3)
C12 C17 1.495(4)
C12 Ru1 2.237(2)
C13 C14 1.413(3)
C13 C18 1.483(3)
C13 Ru1 2.286(2)
C14 C19 1.497(3)
C14 Ru1 2.260(2)
Cl1 Ru1 2.4530(11)
P1 Ru1 2.2992(9)
